data_1521115
loop_
_publ_author_name
'Harada, D.'
'Hinatsu, Y.'
'Wakeshima, M.'
'Ohoyama, K.'
'Yamaguchi, Y.'

_publ_section_title
;
 Magnetic and neutron diffraction study on iridium(IV) perovskites Sr2 Ln
 Ir O6 (Ln = Ce, Tb)
;
_journal_name_full 'Journal of Physics: Condensed Matter'
_journal_page_first 3229
_journal_page_last 3239
_journal_volume 12
_journal_year 2000
_chemical_formula_sum 'Ce Ir O6 Sr2'
_chemical_name_systematic 'Sr2 (Ce Ir O6)'
_space_group_IT_number 14
_symmetry_space_group_name_Hall '-P 2yn'
_symmetry_space_group_name_H-M 'P 1 21/n 1'
_cell_angle_alpha 90
_cell_angle_beta 90.195
_cell_angle_gamma 90
_cell_formula_units_Z 2
_cell_length_a 5.8341
_cell_length_b 5.8436
_cell_length_c 8.2559
_cell_volume 281.460
_citation_journal_id_ASTM JCOMEL
_cod_data_source_file Harada_JCOMEL_2000_1469.cif
_cod_data_source_block Ce1Ir1O6Sr2
_cod_original_cell_volume 281.4597
_cod_original_sg_symbol_Hall '-P 2ybc (x-z,y,z)'
_cod_original_formula_sum 'Ce1 Ir1 O6 Sr2'
_cod_database_code 1521115

loop_
_symmetry_equiv_pos_as_xyz
x,y,z
-x+1/2,y+1/2,-z+1/2
-x,-y,-z
x-1/2,-y-1/2,z-1/2

loop_
_atom_site_label
_atom_site_type_symbol
_atom_site_fract_x
_atom_site_fract_y
_atom_site_fract_z
_atom_site_occupancy
_atom_site_U_iso_or_equiv
O3 O-2 0.59 -0.01 0.26 1 0.0
O1 O-2 0.26 0.29 0.04 1 0.0
Ce1 Ce+4 0.5 0 0 1 0.0
O2 O-2 0.19 0.77 0.02 1 0.0
Ir1 Ir+4 0.5 0 0.5 1 0.0
Sr1 Sr+2 0.497 0.53 0.255 1 0.0
